data_9017820
loop_
_publ_author_name
'Mugavero, S. J.'
'Bharathy, M.'
'McAlum, J.'
'Loye, H. C.'

_publ_section_title
;
 Crystal growth of alkaline earth vanadates from hydroxide fluxes
;
_journal_name_full 'Solid State Sciences'
_journal_page_first 370
_journal_page_last 376
_journal_volume 10
_journal_year 2008
_chemical_compound_source Synthetic
_chemical_formula_sum 'Ba5 H O13 V3'
_space_group_IT_number 176
_space_group_name_Hall '-P 6c'
_space_group_name_H-M_alt 'P 63/m'
_symmetry_space_group_name_H-M 'P 63/m'
_cell_angle_alpha 90
_cell_angle_beta 90
_cell_angle_gamma 120
_cell_length_a 10.4589
_cell_length_b 10.4589
_cell_length_c 7.8476
_cell_formula_units_Z 2
_cell_volume 743.429
_database_code_amcsd 0019960
_exptl_crystal_density_diffrn 4.684
_cod_data_source_file inputs/fixed/downloads/20/20179.cif
_cod_data_source_block 20179
_cod_original_formula_sum 'Ba5 V3 O13 H'
_cod_database_code 9017820
_amcsd_formula_title Ba5(VO4)3OH

loop_
_space_group_symop_operation_xyz
x,y,z
-x+y,-x,1/2-z
x-y,x,1/2+z
y,-x+y,-z
-y,x-y,z
x,y,1/2-z
-x,-y,1/2+z
x-y,x,-z
-x+y,-x,z
-y,x-y,1/2-z
y,-x+y,1/2+z
-x,-y,-z

loop_
_atom_site_label
_atom_site_fract_x
_atom_site_fract_y
_atom_site_fract_z
_atom_site_occupancy
_atom_site_U_iso_or_equiv
Ba1 0.33333 0.66667 -0.00048 1.00000 0.01454
Ba2 0.25894 0.01565 0.25000 1.00000 0.01466
V 0.36737 0.40080 0.25000 1.00000 0.01144
O1 0.46470 0.59000 0.25000 1.00000 0.01920
O2 0.48170 0.32690 0.25000 1.00000 0.01870
O3 0.25510 0.34690 0.07560 1.00000 0.02310
O4 0.00000 0.00000 0.18320 0.50000 0.02910
H 0.00000 0.00000 0.07600 0.50000 0.05000

loop_
_cod_related_entry_id
_cod_related_entry_database
_cod_related_entry_code
1 AMCSD 0019960
